data_2102159
loop_
_publ_author_name
'Streltsov, Victor A.'
'Nordborg, Jenni'
'Albertsson, J\"orgen'

_publ_section_title
;
 Synchrotron X-ray analysis of RbTiOAsO~4~
;
_journal_issue 5
_journal_name_full 'Acta Crystallographica Section B'
_journal_page_first 785
_journal_page_last 792
_journal_paper_doi 10.1107/S0108768100006285
_journal_volume 56
_journal_year 2000
_chemical_formula_structural 'Rb Ti O As O4'
_chemical_formula_sum 'As O5 Rb Ti'
_chemical_formula_weight 288.27
_space_group_IT_number 33
_symmetry_cell_setting orthorhombic
_symmetry_space_group_name_Hall 'P 2c -2n'
_symmetry_space_group_name_H-M 'P n a 21'
_audit_creation_method from_xtal_archive_file_using_CIFIO
_cell_angle_alpha 90.000(8)
_cell_angle_beta 90.000(8)
_cell_angle_gamma 90.000(8)
_cell_formula_units_Z 8
_cell_length_a 13.2352(11)
_cell_length_b 6.6666(7)
_cell_length_c 10.7483(9)
_cell_measurement_reflns_used 12
_cell_measurement_temperature 293
_cell_measurement_theta_max 50.782
_cell_measurement_theta_min 42.458
_cell_volume 948.36(15)
_computing_cell_refinement bl14a
_computing_data_collection bl14a
_computing_data_reduction 'xtal DIFDAT ADDREF SORTRF ABSORB'
_computing_molecular_graphics xtal
_computing_publication_material 'xtal BONDLA CIFIO xd'
_computing_structure_refinement 'xtal CRYLSQ xd'
_computing_structure_solution xtal
_diffrn_ambient_temperature 293
_diffrn_measurement_device_type bl14a_4-circle
_diffrn_measurement_method \w-2\q
_diffrn_radiation_monochromator si(111)
_diffrn_radiation_source photon_factory_bl14a
_diffrn_radiation_type synchrotron_xray_vertical_wiggler
_diffrn_radiation_wavelength .75
_diffrn_reflns_av_R_equivalents .0541
_diffrn_reflns_av_sigmaI/netI .0395
_diffrn_reflns_limit_h_max 30
_diffrn_reflns_limit_h_min -30
_diffrn_reflns_limit_k_max 15
_diffrn_reflns_limit_k_min -15
_diffrn_reflns_limit_l_max 24
_diffrn_reflns_limit_l_min -24
_diffrn_reflns_number 46432
_diffrn_reflns_theta_max 60
_diffrn_reflns_theta_min 3.25
_diffrn_standards_decay_% 8.8
_diffrn_standards_interval_count 94
_diffrn_standards_number 6
_exptl_absorpt_coefficient_mu 21.09
_exptl_absorpt_correction_T_max .4943
_exptl_absorpt_correction_T_min .3437
_exptl_absorpt_correction_type analytical
_exptl_absorpt_process_details 'Alcock (1974)'
_exptl_crystal_colour colourless
_exptl_crystal_density_diffrn 4.038
_exptl_crystal_description Rectangular
_exptl_crystal_F_000 1056
_exptl_crystal_size_max .064
_exptl_crystal_size_mid .058
_exptl_crystal_size_min .040
_refine_ls_abs_structure_details 'Flack xabs refined'
_refine_ls_abs_structure_Flack .424(3)
_refine_ls_extinction_coef 289E2(12)
_refine_ls_extinction_method 'Becker-Coppens Gaussian'
_refine_ls_goodness_of_fit_all 1.22
_refine_ls_goodness_of_fit_ref 1.22
_refine_ls_matrix_type full
_refine_ls_number_parameters 533
_refine_ls_number_reflns 5982
_refine_ls_R_factor_all .0179
_refine_ls_R_factor_gt .0179
_refine_ls_shift/su_max .01
_refine_ls_structure_factor_coef F
_refine_ls_weighting_details w=1/\s^2^(F)
_refine_ls_weighting_scheme calc
_refine_ls_wR_factor_all .0152
_refine_ls_wR_factor_ref .0152
_reflns_number_gt 5982
_reflns_number_total 6310
_reflns_threshold_expression 'F^2^ > 0'
_cod_data_source_file os0048.cif
_cod_data_source_block RoomT
_cod_depositor_comments
;
The following automatic conversions were performed:

'_refine_ls_weighting_scheme' value 'w=1/\s^2^(F)' was changed to
'calc'. New tag '_refine_ls_weighting_details' was created. The value
of the new tag was set to 'w=1/\s^2^(F)'.

Automatic conversion script
Id: cif_fix_values 3143 2015-03-26 13:38:13Z robertas 
;
_cod_original_formula_sum 'Rb Ti O As O4'
_cod_database_code 2102159

loop_
_symmetry_equiv_pos_as_xyz
+x,+y,+z
-x,-y,1/2+z
1/2-x,1/2+y,1/2+z
1/2+x,1/2-y,+z

loop_
_atom_site_aniso_label
_atom_site_aniso_U_11
_atom_site_aniso_U_22
_atom_site_aniso_U_33
_atom_site_aniso_U_12
_atom_site_aniso_U_13
_atom_site_aniso_U_23
Rb1 .02131(9) .00722(6) .02104(12) .00289(5) -.00609(11) -.00211(9)
Rb2 .01048(8) .01382(10) .01740(17) .00368(6) -.00058(12) -.00088(10)
Rb3 .0159(5) .0073(5) .0181(8) .0028(3) -.0055(7) -.0020(6)
Rb4 .0107(5) .0065(4) .0147(9) .0019(3) .0010(7) -.0006(6)
Ti1 .00519(5) .00489(5) .00490(5) -.00005(5) .00018(4) -.00091(5)
Ti2 .00502(4) .00500(5) .00473(5) -.00028(5) -.00064(5) .00014(5)
As1 .00378(3) .00446(3) .00510(3) -.00004(3) .00065(2) -.00029(3)
As2 .00624(3) .00344(3) .00513(3) -.00027(3) -.00029(3) .00061(2)
O1 .0100(3) .0117(3) .0105(3) -.0033(2) .0038(2) -.0062(2)
O2 .0087(3) .0117(3) .0091(2) .0020(2) .0031(2) .0047(2)
O3 .0058(2) .0073(2) .0127(3) -.0015(2) .0005(2) -.0019(2)
O4 .0048(2) .0088(2) .0138(3) .0011(2) -.0005(2) .0024(2)
O11 .0082(2) .0090(2) .0078(2) .0005(2) -.0027(2) -.0031(2)
O12 .0092(3) .0092(3) .0085(2) .0005(2) -.0031(2) -.0022(2)
O5 .0116(3) .0048(2) .0119(3) -.0018(2) -.0039(2) .0007(2)
O6 .0123(3) .0053(2) .0139(3) .0009(2) .0038(2) -.0003(2)
O7 .0106(3) .0103(3) .0090(2) .0032(2) .0031(2) .0045(2)
O8 .0117(3) .0110(3) .0081(2) -.0039(2) -.0043(2) .0044(2)

loop_
_atom_site_label
_atom_site_fract_x
_atom_site_fract_y
_atom_site_fract_z
_atom_site_U_iso_or_equiv
Rb1 .38246(4) .78159(6) .70236(3) .017
Rb2 .10885(6) .69335(10) .95521(4) .014
Rb3 .3871(2) .7878(4) .6741(2) .014
Rb4 .1110(4) .6983(5) .9340(3) .011
Ti1 .373747(13) .50505(3) 1.027988(17) .005
Ti2 .248776(15) .26999(3) .777903(18) .005
As1 .499652(9) .328210(14) .770681(13) .004
As2 .179890(7) .505071(17) .516443(11) .005
O1 .48731(8) .48947(16) .88714(9) .011
O2 .51039(7) .46126(15) .63784(8) .010
O3 .39509(6) .18744(14) .74880(9) .009
O4 .60025(6) .17655(14) .79062(9) .009
O11 .28160(7) .45211(14) .88764(8) .008
O12 .21791(7) .05542(14) .63748(8) .009
O5 .10983(8) .30341(13) .48072(9) .009
O6 .10713(8) .70414(13) .54832(10) .010
O7 .25824(8) .54470(15) .39454(9) .010
O8 .25779(8) .45857(15) .63651(8) .010

loop_
_atom_type_symbol
_atom_type_description
_atom_type_scat_dispersion_real
_atom_type_scat_dispersion_imag
_atom_type_scat_source
Rb Rb -1.623 3.2461 'Clementi & Roetti (1974)'
Ti Ti .26471 .495117 'Clementi & Roetti (1974)'
As As -.147217 2.204 'Clementi & Roetti (1974)'
O O .009277 .006775 'Clementi & Roetti (1974)'

loop_
_geom_bond_atom_site_label_1
_geom_bond_atom_site_label_2
_geom_bond_site_symmetry_1
_geom_bond_site_symmetry_2
_geom_bond_distance
_geom_bond_publ_flag
Rb1 Rb3 1_555 1_555 .312(3) yes
Rb2 Rb3 1_555 3_545 3.585(3) yes
Rb2 Rb4 1_555 1_555 .233(4) yes
Rb3 Rb4 1_555 3_554 3.762(4) yes
Ti1 O1 1_555 1_555 2.1358(9) yes
Ti1 O2 1_555 2_665 1.9484(9) yes
Ti1 O11 1_555 1_555 1.9716(8) yes
Ti1 O12 1_555 3_555 1.7232(8) yes
Ti1 O5 1_555 3_555 2.0644(9) yes
Ti1 O6 1_555 3_545 2.0337(8) yes
Ti2 O3 1_555 1_555 2.0374(9) yes
Ti2 O4 1_555 4_455 2.0025(8) yes
Ti2 O11 1_555 1_555 1.7476(8) yes
Ti2 O12 1_555 1_555 2.1192(9) yes
Ti2 O7 1_555 3_545 1.9586(9) yes
Ti2 O8 1_555 1_555 1.9760(9) yes
As1 O1 1_555 1_555 1.6581(8) yes
As1 O2 1_555 1_555 1.6869(8) yes
As1 O3 1_555 1_555 1.6885(9) yes
As1 O4 1_555 1_555 1.6855(8) yes
As2 O5 1_555 1_555 1.6777(9) yes
As2 O6 1_555 1_555 1.6751(9) yes
As2 O7 1_555 1_555 1.6917(9) yes
As2 O8 1_555 1_555 1.6806(9) yes
